data_2104631
loop_
_publ_author_name
'Seijas, Luis E.'
'Mora, Asilo\'e J.'
'Delgado, Gerzon E.'
'L\'opez-Carrasquero, Francisco'
'B\'aez, Mar\'ia E.'
'Brunelli, Michela'
'Fitch, Andrew N.'

_publ_section_title
;
 Molecular and crystalline structures of three
 (<i>S</i>)-4-alkoxycarbonyl-2-azetidinones containing long alkyl side
 chains from synchrotron X-ray powder diffraction data
;
_journal_issue 6
_journal_name_full 'Acta Crystallographica Section B'
_journal_page_first 724
_journal_page_last 730
_journal_paper_doi 10.1107/S0108768109036386
_journal_volume 65
_journal_year 2009
_chemical_absolute_configuration syn
_chemical_compound_source 'via synthetic'
_chemical_formula_analytical 'C16 H29 N O3'
_chemical_formula_moiety 'C16 H29 N O3'
_chemical_formula_structural 'C16 H29 N O3'
_chemical_formula_sum 'C16 H29 N O3'
_chemical_formula_weight 283.41
_chemical_melting_point 339
_chemical_name_systematic ' (S)-4-dodecyloxycarbonyl-2-azetidinone'
_space_group_IT_number 4
_symmetry_cell_setting monoclinic
_symmetry_space_group_name_Hall 'P 2yb'
_symmetry_space_group_name_H-M 'P 1 21 1'
_cell_angle_alpha 90.0
_cell_angle_beta 94.1094(7)
_cell_angle_gamma 90.0
_cell_formula_units_Z 2
_cell_length_a 31.08412(33)
_cell_length_b 5.35782(4)
_cell_length_c 5.21197(5)
_cell_measurement_temperature 298
_cell_volume 865.786(14)
_computing_molecular_graphics 'PLATON (Spek, 2003) and DIAMOND 2.1e (Brandenburg, 2001)'
_computing_publication_material
;GSAS2CIF (Toby et al., 2003), PLATON (Spek, 2003), and publCIF (Westrip,
 2009)
;
_computing_structure_refinement GSAS
_computing_structure_solution 'FOX; Favre-Nicolin, V. & \^Cern\'y, R. (2002). J. Appl. Cryst. 35, 734--743.'
_diffrn_ambient_temperature 298
_diffrn_measurement_device_type ' High Resolution Diffractometer ID31, ESRF, Grenoble, France.'
_diffrn_radiation_monochromator 'Double crystal Si 111'
_diffrn_radiation_polarisn_ratio 1.0
_diffrn_radiation_probe x-ray
_diffrn_radiation_wavelength 0.850227
_diffrn_source synchrotron
_diffrn_source_type 'Beamline ID31'
_exptl_absorpt_coefficient_mu 0.074
_exptl_absorpt_correction_T_max 1.00000
_exptl_absorpt_correction_T_min 1.00000
_exptl_absorpt_process_details
;   GSAS Absorption/surface roughness correction: function number 0
 No correction is applied.
;
_exptl_crystal_density_diffrn 1.087
_exptl_crystal_density_method 'Not Measured'
_exptl_crystal_F_000 312
_pd_block_id 2009-07-28T09:57|L_12_4_phase1|Luis_Seijas||
_pd_calc_method 'Rietveld Refinement'
_pd_char_colour white
_pd_char_particle_morphology needles
_pd_instr_location ' High Resolution Diffractometer ID31, ESRF, Grenoble, France.'
_pd_meas_scan_method cont
_pd_phase_name 'from C:/gsas/MyWork/L_12_BDD_090709/L_12_run-6.cif'
_pd_prep_temperature 298
_pd_proc_info_datetime 2009-07-28T09:57:10
_pd_proc_info_excluded_regions
; The regions 1.400 to 1.435 and 4.270 to 4.280 correspond 
  to peaks of an unidentified phase 
;
_pd_proc_ls_background_function
;   GSAS Background function number 1 with 15 terms.
 Shifted Chebyshev function of 1st kind
      1:    148.915     2:   -73.3412     3:    32.6652     4:   -32.6057    
      5:    36.5341     6:   -36.8704     7:    10.9484     8:    9.52083    
      9:   -11.0118    10:   -6.03155    11:    9.74578    12:    2.87723    
     13:   -6.42629    14:    5.62938    15:    1.42565    
;
_pd_proc_ls_prof_R_factor 0.0714
_pd_proc_ls_prof_wR_expected 0.0544
_pd_proc_ls_prof_wR_factor 0.1004
_pd_proc_wavelength 0.850227
_pd_spec_mounting ' borosilicate glass capillary'
_pd_spec_mount_mode transmission
_pd_spec_shape cylinder
_pd_spec_size_axial 40
_pd_spec_size_equat 1.0
_pd_spec_size_thick 1.0
_refine_ls_extinction_method none
_refine_ls_goodness_of_fit_all 1.87
_refine_ls_hydrogen_treatment mixed
_refine_ls_matrix_type full
_refine_ls_number_constraints 2
_refine_ls_number_parameters 222
_refine_ls_number_restraints 140
_refine_ls_R_Fsqd_factor 0.06302
_refine_ls_shift/su_max 0.04
_refine_ls_shift/su_mean 0.00
_cod_data_source_file kd5033.cif
_cod_data_source_block KD5033_L12
_cod_depositor_comments
;
The following automatic conversions were performed:
'_geom_bond_publ_flag' value 'N' changed to 'n' according to
'/home/saulius/struct/CIF-dictionaries/cif_core.dic' dictionary named
'cif_core.dic' version 2.4.1 from 2010-06-29 (69
times).

'_geom_angle_publ_flag' value 'N' changed to 'n' according to
'/home/saulius/struct/CIF-dictionaries/cif_core.dic' dictionary named
'cif_core.dic' version 2.4.1 from 2010-06-29 (94 times).

Automatic conversion script
Id: cif_fix_enum 1527 2010-12-29 10:47:43Z saulius 

The following automatic conversions were performed:

'_geom_bond_publ_flag' value 'N' changed to 'n' according to
/home/saulius/struct/CIF-dictionaries/cif_core.dic dictionary named
'cif_core.dic' version 2.4.1 from 2010-06-29 (69
times).

'_geom_angle_publ_flag' value 'N' changed to 'n' according
to /home/saulius/struct/CIF-dictionaries/cif_core.dic dictionary
named 'cif_core.dic' version 2.4.1 from 2010-06-29 (94 times).

Automatic conversion script
Id: cif_fix_values 1715 2011-07-08 13:25:40Z adriana 
;
_cod_original_cell_volume 865.786(12)
_cod_original_sg_symbol_H-M P21
_cod_database_code 2104631

loop_
_symmetry_equiv_pos_site_id
_symmetry_equiv_pos_as_xyz
1 +x,+y,+z
2 -x,+y+1/2,-z

loop_
_atom_site_type_symbol
_atom_site_label
_atom_site_fract_x
_atom_site_fract_y
_atom_site_fract_z
_atom_site_occupancy
_atom_site_thermal_displace_type
_atom_site_U_iso_or_equiv
_atom_site_symmetry_multiplicity
C C1 0.53855(22) 0.9016(34) 1.3060(11) 1.0 Uiso 0.1040(17) 2
N N2 0.53898(22) 1.1445(6) 1.2433(11) 1.0 Uiso 0.1040(17) 2
C C3 0.57116(14) 1.2241(7) 1.4495(10) 1.0 Uiso 0.1040(17) 2
C C4 0.56713(15) 0.9532(7) 1.5451(9) 1.0 Uiso 0.1040(17) 2
O O5 0.51555(25) 0.7278(8) 1.2267(14) 1.0 Uiso 0.1040(17) 2
C C6 0.61425(15) 1.2889(8) 1.3528(11) 1.0 Uiso 0.1040(17) 2
O O7 0.63923(21) 1.4454(9) 1.4508(13) 1.0 Uiso 0.1040(17) 2
O O8 0.62641(16) 1.1322(9) 1.1758(11) 1.0 Uiso 0.1040(17) 2
C C9 0.66713(14) 1.1834(7) 1.0677(9) 1.0 Uiso 0.1040(17) 2
C C10 0.68292(14) 0.9464(6) 0.9508(9) 1.0 Uiso 0.1115(19) 2
C C11 0.72430(14) 0.9760(6) 0.8209(9) 1.0 Uiso 0.1115(19) 2
C C12 0.73895(14) 0.7421(6) 0.6929(9) 1.0 Uiso 0.1115(19) 2
C C13 0.77922(14) 0.7722(6) 0.5507(9) 1.0 Uiso 0.1115(19) 2
C C14 0.79609(14) 0.5331(7) 0.4436(9) 1.0 Uiso 0.1115(19) 2
C C15 0.83452(14) 0.5679(6) 0.2884(9) 1.0 Uiso 0.1115(19) 2
C C16 0.84778(14) 0.3336(6) 0.1565(9) 1.0 Uiso 0.1115(19) 2
C C17 0.89041(14) 0.3540(6) 0.0386(9) 1.0 Uiso 0.1115(19) 2
C C18 0.90348(14) 0.1177(7) -0.0907(9) 1.0 Uiso 0.1115(19) 2
C C19 0.94545(14) 0.1453(7) -0.2138(9) 1.0 Uiso 0.1115(19) 2
C C20 0.95802(15) -0.0860(6) -0.3538(9) 1.0 Uiso 0.1115(19) 2
H H31 0.5602(4) 1.3453(10) 1.5638(17) 1.0 Uiso 0.1198(21) 2
H H41 0.59387(21) 0.8628(10) 1.5519(25) 1.0 Uiso 0.1198(21) 2
H H42 0.55242(32) 0.9401(11) 1.7004(13) 1.0 Uiso 0.1198(21) 2
H H91 0.68769(28) 1.2399(11) 1.2013(16) 1.0 Uiso 0.1198(21) 2
H H92 0.6630(4) 1.3096(10) 0.9375(15) 1.0 Uiso 0.1198(21) 2
H H101 0.6872(4) 0.8239(10) 1.0847(15) 1.0 Uiso 0.1288(22) 2
H H102 0.66098(27) 0.8870(11) 0.8265(17) 1.0 Uiso 0.1288(22) 2
H H111 0.74647(26) 1.0282(11) 0.9472(17) 1.0 Uiso 0.1288(22) 2
H H112 0.7202(4) 1.1043(10) 0.6928(15) 1.0 Uiso 0.1288(22) 2
H H121 0.7442(4) 0.6164(10) 0.8228(15) 1.0 Uiso 0.1288(22) 2
H H122 0.71602(26) 0.6858(11) 0.5736(17) 1.0 Uiso 0.1288(22) 2
H H131 0.80142(26) 0.8427(11) 0.6662(18) 1.0 Uiso 0.1288(22) 2
H H132 0.7732(4) 0.8865(10) 0.4109(14) 1.0 Uiso 0.1288(22) 2
H H141 0.8039(4) 0.4223(10) 0.5839(14) 1.0 Uiso 0.1288(22) 2
H H142 0.77354(26) 0.4568(11) 0.3352(19) 1.0 Uiso 0.1288(22) 2
H H151 0.85832(25) 0.6256(11) 0.4001(18) 1.0 Uiso 0.1288(22) 2
H H152 0.8277(4) 0.6929(10) 0.1600(15) 1.0 Uiso 0.1288(22) 2
H H161 0.8495(4) 0.2001(9) 0.2796(15) 1.0 Uiso 0.1288(22) 2
H H162 0.82595(27) 0.2935(11) 0.0233(16) 1.0 Uiso 0.1288(22) 2
H H171 0.91232(27) 0.3963(11) 0.1707(16) 1.0 Uiso 0.1288(22) 2
H H172 0.8886(4) 0.4858(9) -0.0865(15) 1.0 Uiso 0.1288(22) 2
H H181 0.9064(4) -0.0135(9) 0.0349(15) 1.0 Uiso 0.1288(22) 2
H H182 0.88139(26) 0.0721(11) -0.2203(17) 1.0 Uiso 0.1288(22) 2
H H191 0.96768(27) 0.1835(11) -0.0821(16) 1.0 Uiso 0.1288(22) 2
H H192 0.9431(4) 0.2817(9) -0.3336(16) 1.0 Uiso 0.1288(22) 2
H H201 0.97501(31) -0.0403(11) -0.4933(15) 1.0 Uiso 0.1288(22) 2
H H202 0.97455(33) -0.1938(10) -0.2371(17) 1.0 Uiso 0.1288(22) 2
H H203 0.93249(23) -0.1718(10) -0.4202(24) 1.0 Uiso 0.1288(22) 2
H H21 0.5245(5) 1.2668(10) 1.1336(23) 1.0 Uiso 0.1198(21) 2

loop_
_atom_type_symbol
_atom_type_scat_dispersion_real
_atom_type_scat_dispersion_imag
_atom_type_scat_Cromer_Mann_a1
_atom_type_scat_Cromer_Mann_a2
_atom_type_scat_Cromer_Mann_a3
_atom_type_scat_Cromer_Mann_a4
_atom_type_scat_Cromer_Mann_b1
_atom_type_scat_Cromer_Mann_b2
_atom_type_scat_Cromer_Mann_b3
_atom_type_scat_Cromer_Mann_b4
_atom_type_scat_Cromer_Mann_c
_atom_type_scat_source
C 0.000 0.000 2.31000 20.8439 1.02000 10.2075 1.58860 0.56870 0.86500 51.6512 0.21560 International_Tables_Vol_C
N 0.000 0.000 12.2126 0.00570 3.13220 9.89330 2.01250 28.9975 1.16630 0.58260 -11.529 International_Tables_Vol_C
O 0.000 0.000 3.04850 13.2771 2.28680 5.70110 1.54630 0.32390 0.86700 32.9089 0.25080 International_Tables_Vol_C
H 0.000 0.000 0.49300 10.5109 0.32291 26.1257 0.14019 3.14236 0.04081 57.7997 0.00304 International_Tables_Vol_C

loop_
_geom_angle_atom_site_label_1
_geom_angle_atom_site_label_2
_geom_angle_atom_site_label_3
_geom_angle
_geom_angle_site_symmetry_1
_geom_angle_site_symmetry_2
_geom_angle_site_symmetry_3
_geom_angle_publ_flag
N2 C1 C4 90.4(9) 1_555 . 1_555 n
N2 C1 O5 132.0(7) 1_555 . 1_555 n
C4 C1 O5 135.5(11) 1_555 . 1_555 n
C1 N2 C3 97.0(4) 1_555 . 1_555 n
C1 N2 H21 142.6(7) 1_555 . 1_555 n
C3 N2 H21 120.0(6) 1_555 . 1_555 n
N2 C3 C4 84.10(28) 1_555 . 1_555 n
N2 C3 C6 113.3(5) 1_555 . 1_555 n
N2 C3 H31 113.2(8) 1_555 . 1_555 n
C4 C3 C6 114.8(4) 1_555 . 1_555 n
C4 C3 H31 113.3(6) 1_555 . 1_555 n
C6 C3 H31 114.6(7) 1_555 . 1_555 n
C1 C4 C3 87.8(7) 1_555 . 1_555 n
C1 C4 H41 113.3(8) 1_555 . 1_555 n
C1 C4 H42 113.3(7) 1_555 . 1_555 n
C3 C4 H41 113.4(5) 1_555 . 1_555 n
C3 C4 H42 113.3(5) 1_555 . 1_555 n
H41 C4 H42 113.3(8) 1_555 . 1_555 n
C3 C6 O7 124.7(5) 1_555 . 1_555 n
C3 C6 O8 113.1(4) 1_555 . 1_555 n
O7 C6 O8 121.3(5) 1_555 . 1_555 n
C6 O8 C9 116.9(4) 1_555 . 1_555 n
O8 C9 C10 108.48(33) 1_555 . 1_555 n
O8 C9 H91 109.4(7) 1_555 . 1_555 n
O8 C9 H92 109.4(8) 1_555 . 1_555 n
C10 C9 H91 109.9(5) 1_555 . 1_555 n
C10 C9 H92 109.8(6) 1_555 . 1_555 n
H91 C9 H92 109.9(7) 1_555 . 1_555 n
C9 C10 C11 114.03(32) 1_555 . 1_555 n
C9 C10 H101 108.3(6) 1_555 . 1_555 n
C9 C10 H102 108.4(5) 1_555 . 1_555 n
C11 C10 H101 108.8(8) 1_555 . 1_555 n
C11 C10 H102 108.7(7) 1_555 . 1_555 n
H101 C10 H102 108.5(7) 1_555 . 1_555 n
C10 C11 C12 114.02(31) 1_555 . 1_555 n
C10 C11 H111 108.5(7) 1_555 . 1_555 n
C10 C11 H112 108.3(8) 1_555 . 1_555 n
C12 C11 H111 108.7(5) 1_555 . 1_555 n
C12 C11 H112 108.5(6) 1_555 . 1_555 n
H111 C11 H112 108.7(7) 1_555 . 1_555 n
C11 C12 C13 114.61(31) 1_555 . 1_555 n
C11 C12 H121 108.3(6) 1_555 . 1_555 n
C11 C12 H122 108.3(5) 1_555 . 1_555 n
C13 C12 H121 108.3(8) 1_555 . 1_555 n
C13 C12 H122 108.6(7) 1_555 . 1_555 n
H121 C12 H122 108.6(7) 1_555 . 1_555 n
C12 C13 C14 114.46(31) 1_555 . 1_555 n
C12 C13 H131 108.6(7) 1_555 . 1_555 n
C12 C13 H132 108.6(8) 1_555 . 1_555 n
C14 C13 H131 108.3(5) 1_555 . 1_555 n
C14 C13 H132 108.4(6) 1_555 . 1_555 n
H131 C13 H132 108.5(7) 1_555 . 1_555 n
C13 C14 C15 113.93(31) 1_555 . 1_555 n
C13 C14 H141 108.6(6) 1_555 . 1_555 n
C13 C14 H142 108.8(5) 1_555 . 1_555 n
C15 C14 H141 108.6(8) 1_555 . 1_555 n
C15 C14 H142 108.1(7) 1_555 . 1_555 n
H141 C14 H142 108.7(7) 1_555 . 1_555 n
C14 C15 C16 113.44(31) 1_555 . 1_555 n
C14 C15 H151 108.8(7) 1_555 . 1_555 n
C14 C15 H152 108.6(8) 1_555 . 1_555 n
C16 C15 H151 108.8(5) 1_555 . 1_555 n
C16 C15 H152 108.5(6) 1_555 . 1_555 n
H151 C15 H152 108.6(7) 1_555 . 1_555 n
C15 C16 C17 113.89(32) 1_555 . 1_555 n
C15 C16 H161 108.7(6) 1_555 . 1_555 n
C15 C16 H162 108.4(5) 1_555 . 1_555 n
C17 C16 H161 108.6(8) 1_555 . 1_555 n
C17 C16 H162 108.6(7) 1_555 . 1_555 n
H161 C16 H162 108.6(8) 1_555 . 1_555 n
C16 C17 C18 113.35(31) 1_555 . 1_555 n
C16 C17 H171 108.9(7) 1_555 . 1_555 n
C16 C17 H172 108.6(8) 1_555 . 1_555 n
C18 C17 H171 108.6(5) 1_555 . 1_555 n
C18 C17 H172 108.7(6) 1_555 . 1_555 n
H171 C17 H172 108.5(8) 1_555 . 1_555 n
C17 C18 C19 112.28(31) 1_555 . 1_555 n
C17 C18 H181 109.0(6) 1_555 . 1_555 n
C17 C18 H182 109.1(5) 1_555 . 1_555 n
C19 C18 H181 108.7(8) 1_555 . 1_555 n
C19 C18 H182 108.9(7) 1_555 . 1_555 n
H181 C18 H182 108.7(7) 1_555 . 1_555 n
C18 C19 C20 112.95(32) 1_555 . 1_555 n
C18 C19 H191 108.6(7) 1_555 . 1_555 n
C18 C19 H192 108.9(8) 1_555 . 1_555 n
C20 C19 H191 108.9(5) 1_555 . 1_555 n
C20 C19 H192 108.8(6) 1_555 . 1_555 n
H191 C19 H192 108.6(8) 1_555 . 1_555 n
C19 C20 H201 109.5(5) 1_555 . 1_555 n
C19 C20 H202 109.5(6) 1_555 . 1_555 n
C19 C20 H203 109.4(6) 1_555 . 1_555 n
H201 C20 H202 109.5(8) 1_555 . 1_555 n
H201 C20 H203 109.5(8) 1_555 . 1_555 n
H202 C20 H203 109.3(7) 1_555 . 1_555 n

loop_
_geom_bond_atom_site_label_1
_geom_bond_atom_site_label_2
_geom_bond_distance
_geom_bond_site_symmetry_1
_geom_bond_site_symmetry_2
_geom_bond_publ_flag
C1 N2 1.342(18) . 1_555 n
C1 C4 1.504(6) . 1_555 n
C1 O5 1.227(14) . 1_555 n
N2 C1 1.342(18) . 1_555 n
N2 C3 1.477(5) . 1_555 n
N2 H21 0.960(7) . 1_555 n
C3 N2 1.477(5) . 1_555 n
C3 C4 1.543(4) . 1_555 n
C3 C6 1.505(5) . 1_555 n
C3 H31 0.960(6) . 1_555 n
C4 C1 1.504(6) . 1_555 n
C4 C3 1.543(4) . 1_555 n
C4 H41 0.960(6) . 1_555 n
C4 H42 0.960(6) . 1_555 n
O5 C1 1.227(14) . 1_555 n
C6 C3 1.505(5) . 1_555 n
C6 O7 1.229(5) . 1_555 n
C6 O8 1.322(5) . 1_555 n
O7 C6 1.229(5) . 1_555 n
O8 C6 1.322(5) . 1_555 n
O8 C9 1.448(5) . 1_555 n
C9 O8 1.448(5) . 1_555 n
C9 C10 1.506(4) . 1_555 n
C9 H91 0.960(6) . 1_555 n
C9 H92 0.960(6) . 1_555 n
C10 C9 1.506(4) . 1_555 n
C10 C11 1.505(5) . 1_555 n
C10 H101 0.960(6) . 1_555 n
C10 H102 0.960(6) . 1_555 n
C11 C10 1.505(5) . 1_555 n
C11 C12 1.505(4) . 1_555 n
C11 H111 0.960(6) . 1_555 n
C11 H112 0.960(6) . 1_555 n
C12 C11 1.505(4) . 1_555 n
C12 C13 1.509(5) . 1_555 n
C12 H121 0.960(6) . 1_555 n
C12 H122 0.960(6) . 1_555 n
C13 C12 1.509(5) . 1_555 n
C13 C14 1.506(4) . 1_555 n
C13 H131 0.960(6) . 1_555 n
C13 H132 0.960(6) . 1_555 n
C14 C13 1.506(4) . 1_555 n
C14 C15 1.502(5) . 1_555 n
C14 H141 0.960(6) . 1_555 n
C14 H142 0.960(6) . 1_555 n
C15 C14 1.502(5) . 1_555 n
C15 C16 1.503(4) . 1_555 n
C15 H151 0.960(6) . 1_555 n
C15 H152 0.960(6) . 1_555 n
C16 C15 1.503(4) . 1_555 n
C16 C17 1.504(5) . 1_555 n
C16 H161 0.960(6) . 1_555 n
C16 H162 0.960(6) . 1_555 n
C17 C16 1.504(5) . 1_555 n
C17 C18 1.504(4) . 1_555 n
C17 H171 0.960(6) . 1_555 n
C17 H172 0.960(6) . 1_555 n
C18 C17 1.504(4) . 1_555 n
C18 C19 1.502(5) . 1_555 n
C18 H181 0.960(6) . 1_555 n
C18 H182 0.960(6) . 1_555 n
C19 C18 1.502(5) . 1_555 n
C19 C20 1.504(4) . 1_555 n
C19 H191 0.960(6) . 1_555 n
C19 H192 0.961(6) . 1_555 n
C20 C19 1.504(4) . 1_555 n
C20 H201 0.961(7) . 1_555 n
C20 H202 0.961(6) . 1_555 n
C20 H203 0.960(6) . 1_555 n

loop_
_geom_hbond_atom_site_label_D
_geom_hbond_atom_site_label_H
_geom_hbond_atom_site_label_A
_geom_hbond_distance_DH
_geom_hbond_distance_HA
_geom_hbond_distance_DA
_geom_hbond_angle_DHA
_geom_hbond_site_symmetry_A
_geom_hbond_publ_flag
N2 H21 O5 0.959(11) 2.536(7) 3.209(6) 127.3(8) 1_565 yes
N2 H21 O5 0.959(11) 2.190(14) 2.913(10) 131.2(7) 2_657 yes

loop_
_pd_block_diffractogram_id
2009-07-28T09:57|L_12_4_H_01|Luis_Seijas|ID31
